data_7223887
loop_
_publ_author_name
'Misra, Rajneesh'
'Reddy, T. Sheshashena'
'Maragani, Ramesh'
'Dhokale, Bhausaheb'
'Shaikh, Mobin M.'

_publ_section_title
;
 Heteroatom--Connected Ferrocenyl Substituted Naphthalimides
;
_journal_name_full 'RSC Adv.'
_journal_paper_doi 10.1039/C5RA26369G
_journal_year 2016
_chemical_formula_sum 'C32 H27 Fe N O2 S'
_chemical_formula_weight 545.45
_chemical_name_systematic
;
 ?
;
_space_group_IT_number 2
_symmetry_cell_setting triclinic
_symmetry_space_group_name_Hall '-P 1'
_symmetry_space_group_name_H-M 'P -1'
_atom_sites_solution_hydrogens geom
_atom_sites_solution_primary direct
_atom_sites_solution_secondary difmap
_audit_creation_method SHELXL-97
_audit_update_record
;
2015-06-18 deposited with the CCDC.
2016-01-11 downloaded from the CCDC.
;
_cell_angle_alpha 84.266(5)
_cell_angle_beta 84.771(4)
_cell_angle_gamma 67.853(6)
_cell_formula_units_Z 4
_cell_length_a 12.1041(7)
_cell_length_b 14.5758(10)
_cell_length_c 16.2867(9)
_cell_measurement_reflns_used 6670
_cell_measurement_temperature 150(2)
_cell_measurement_theta_max 70.9030
_cell_measurement_theta_min 4.1000
_cell_volume 2643.6(3)
_computing_cell_refinement 'CrysAlis RED, Oxford Diffraction Ltd.,'
_computing_data_collection 'CrysAlis CCD, Oxford Diffraction Ltd.,'
_computing_data_reduction 'CrysAlis RED, Oxford Diffraction Ltd.,'
_computing_molecular_graphics Ortep3
_computing_publication_material Shelx97
_computing_structure_refinement 'SHELXL-97 (Sheldrick, 1997)'
_computing_structure_solution 'SHELXS-97 (Sheldrick, 1997)'
_diffrn_ambient_temperature 150(2)
_diffrn_detector_area_resol_mean 15.9948
_diffrn_measured_fraction_theta_full 0.976
_diffrn_measured_fraction_theta_max 0.976
_diffrn_measurement_device_type 'OXFORD DIFFRACTION SUPER NOVA'
_diffrn_measurement_method \w/q-scan
_diffrn_radiation_monochromator graphite
_diffrn_radiation_source 'Micro-Focus (Cu) X-ray Source'
_diffrn_radiation_type CuK\a
_diffrn_radiation_wavelength 1.5418
_diffrn_reflns_av_R_equivalents 0.0361
_diffrn_reflns_av_sigmaI/netI 0.0489
_diffrn_reflns_limit_h_max 14
_diffrn_reflns_limit_h_min -12
_diffrn_reflns_limit_k_max 17
_diffrn_reflns_limit_k_min -17
_diffrn_reflns_limit_l_max 19
_diffrn_reflns_limit_l_min -16
_diffrn_reflns_number 18442
_diffrn_reflns_theta_full 71.36
_diffrn_reflns_theta_max 71.36
_diffrn_reflns_theta_min 3.28
_exptl_absorpt_coefficient_mu 5.545
_exptl_absorpt_correction_T_max 0.3889
_exptl_absorpt_correction_T_min 0.2620
_exptl_absorpt_correction_type analytical
_exptl_absorpt_process_details
;
CrysAlis RED, Oxford Diffraction Ltd.,
Version 1.171.31.7 (release 18-10-2006 CrysAlis171 .NET)
(compiled Oct 18 2006,16:28:17)
Empirical absorption correction using spherical harmonics,
 implemented in SCALE3 ABSPACK scaling algorithm.
;
_exptl_crystal_colour orange
_exptl_crystal_density_diffrn 1.370
_exptl_crystal_density_method 'not measured'
_exptl_crystal_description block
_exptl_crystal_F_000 1136
_exptl_crystal_size_max 0.33
_exptl_crystal_size_mid 0.26
_exptl_crystal_size_min 0.21
_refine_diff_density_max 0.266
_refine_diff_density_min -0.408
_refine_diff_density_rms 0.047
_refine_ls_extinction_method none
_refine_ls_goodness_of_fit_ref 1.028
_refine_ls_hydrogen_treatment riding
_refine_ls_matrix_type full
_refine_ls_number_parameters 669
_refine_ls_number_reflns 10021
_refine_ls_number_restraints 0
_refine_ls_restrained_S_all 1.028
_refine_ls_R_factor_all 0.0825
_refine_ls_R_factor_gt 0.0572
_refine_ls_shift/su_max 0.001
_refine_ls_shift/su_mean 0.000
_refine_ls_structure_factor_coef Fsqd
_refine_ls_weighting_details 'calc w=1/[\s^2^(Fo^2^)+(0.0702P)^2^+0.4197P] where P=(Fo^2^+2Fc^2^)/3'
_refine_ls_weighting_scheme calc
_refine_ls_wR_factor_gt 0.1393
_refine_ls_wR_factor_ref 0.1604
_reflns_number_gt 7159
_reflns_number_total 10021
_reflns_threshold_expression >2sigma(I)
_cod_data_source_file c5ra26369g2.cif
_cod_data_source_block rm164
_cod_depositor_comments
;
The following automatic conversions were performed:

'_symmetry_cell_setting' value 'Triclinic' changed to 'triclinic'
according to
/usr/data/users/saulius/crontab/automatic-downloads/rss-feeds/RSC/lib/dictionaries/cif_core.dic
dictionary named 'cif_core.dic' version 2.4.2 from 2011-04-26.

Automatic conversion script
Id: cif_fix_values 4268 2015-11-12 08:31:59Z antanas 
;
_cod_database_code 7223887

loop_
_symmetry_equiv_pos_as_xyz
'x, y, z'
'-x, -y, -z'

loop_
_atom_site_label
_atom_site_type_symbol
_atom_site_fract_x
_atom_site_fract_y
_atom_site_fract_z
_atom_site_U_iso_or_equiv
_atom_site_adp_type
_atom_site_occupancy
_atom_site_symmetry_multiplicity
_atom_site_calc_flag
_atom_site_refinement_flags
Fe1 Fe 0.96079(5) 0.47501(4) 0.22234(3) 0.06428(17) Uani 1 1 d .
Fe2 Fe 1.10438(5) -0.24907(4) 0.43223(4) 0.07168(19) Uani 1 1 d .
S1 S 1.11710(12) -0.00151(8) 0.21463(7) 0.0918(3) Uani 1 1 d .
S2 S 1.55198(9) -0.54927(9) 0.24083(7) 0.0834(3) Uani 1 1 d .
O1 O 1.4029(3) -0.0247(2) -0.16549(19) 0.0979(9) Uani 1 1 d .
O2 O 1.1906(2) -0.2139(2) -0.1979(2) 0.0901(9) Uani 1 1 d .
O3 O 1.6644(3) -0.7257(2) -0.18783(16) 0.0823(7) Uani 1 1 d .
O4 O 1.3832(3) -0.7975(2) -0.0206(2) 0.1020(10) Uani 1 1 d .
N1 N 1.2939(3) -0.1167(2) -0.1822(2) 0.0711(8) Uani 1 1 d .
N2 N 1.5264(3) -0.7643(2) -0.10352(19) 0.0660(7) Uani 1 1 d .
C1 C 1.3299(4) -0.0592(3) -0.1353(3) 0.0729(10) Uani 1 1 d .
C2 C 1.2142(3) -0.1619(3) -0.1540(3) 0.0696(9) Uani 1 1 d .
C3 C 1.1613(3) -0.1459(2) -0.0691(3) 0.0651(9) Uani 1 1 d .
C4 C 1.0802(3) -0.1872(3) -0.0390(3) 0.0765(11) Uani 1 1 d .
H4 H 1.0585 -0.2252 -0.0723 0.092 Uiso 1 1 calc R
C5 C 1.0297(4) -0.1727(3) 0.0411(3) 0.0859(12) Uani 1 1 d .
H5 H 0.9743 -0.2010 0.0606 0.103 Uiso 1 1 calc R
C6 C 1.0598(3) -0.1178(3) 0.0917(3) 0.0802(11) Uani 1 1 d .
H6 H 1.0254 -0.1096 0.1452 0.096 Uiso 1 1 calc R
C7 C 1.1432(3) -0.0733(2) 0.0629(2) 0.0661(9) Uani 1 1 d .
C8 C 1.1777(3) -0.0132(3) 0.1116(2) 0.0725(10) Uani 1 1 d .
C9 C 1.2557(4) 0.0309(3) 0.0782(3) 0.0792(11) Uani 1 1 d .
H9 H 1.2759 0.0714 0.1097 0.095 Uiso 1 1 calc R
C10 C 1.3046(4) 0.0156(3) -0.0024(3) 0.0773(10) Uani 1 1 d .
H10 H 1.3575 0.0457 -0.0238 0.093 Uiso 1 1 calc R
C11 C 1.2757(3) -0.0436(2) -0.0508(2) 0.0662(9) Uani 1 1 d .
C12 C 1.1936(3) -0.0876(2) -0.0189(2) 0.0621(8) Uani 1 1 d .
C13 C 1.3465(4) -0.1322(3) -0.2668(3) 0.0826(11) Uani 1 1 d .
H13A H 1.3476 -0.1951 -0.2824 0.099 Uiso 1 1 calc R
H13B H 1.4286 -0.1366 -0.2681 0.099 Uiso 1 1 calc R
C14 C 1.2806(4) -0.0513(3) -0.3294(3) 0.0936(13) Uani 1 1 d .
H14A H 1.2741 0.0126 -0.3124 0.112 Uiso 1 1 calc R
H14B H 1.2006 -0.0504 -0.3324 0.112 Uiso 1 1 calc R
C15 C 1.3480(6) -0.0690(4) -0.4156(3) 0.129(2) Uani 1 1 d .
H15A H 1.4301 -0.0760 -0.4106 0.155 Uiso 1 1 calc R
H15B H 1.3492 -0.1309 -0.4335 0.155 Uiso 1 1 calc R
C16 C 1.2954(7) 0.0101(5) -0.4781(4) 0.168(3) Uani 1 1 d .
H16A H 1.2118 0.0225 -0.4793 0.253 Uiso 1 1 calc R
H16B H 1.3343 -0.0092 -0.5311 0.253 Uiso 1 1 calc R
H16C H 1.3053 0.0693 -0.4653 0.253 Uiso 1 1 calc R
C17 C 1.1577(4) 0.0916(3) 0.2518(2) 0.0793(11) Uani 1 1 d .
C18 C 1.2714(5) 0.0714(4) 0.2761(3) 0.1086(17) Uani 1 1 d .
H18 H 1.3309 0.0092 0.2699 0.130 Uiso 1 1 calc R
C19 C 1.2958(4) 0.1434(4) 0.3090(3) 0.1129(18) Uani 1 1 d .
H19 H 1.3727 0.1300 0.3245 0.135 Uiso 1 1 calc R
C20 C 1.2080(4) 0.2364(4) 0.3200(3) 0.0881(12) Uani 1 1 d .
H20 H 1.2263 0.2843 0.3432 0.106 Uiso 1 1 calc R
C21 C 1.0924(3) 0.2582(3) 0.2962(2) 0.0637(8) Uani 1 1 d .
C22 C 1.0696(3) 0.1841(3) 0.2616(2) 0.0664(9) Uani 1 1 d .
H22 H 0.9934 0.1971 0.2447 0.080 Uiso 1 1 calc R
C23 C 0.9973(3) 0.3565(3) 0.30672(19) 0.0602(8) Uani 1 1 d .
C24 C 1.0084(3) 0.4388(3) 0.3403(2) 0.0689(9) Uani 1 1 d .
H24 H 1.0772 0.4397 0.3608 0.083 Uiso 1 1 calc R
C25 C 0.8975(4) 0.5189(3) 0.3372(2) 0.0742(10) Uani 1 1 d .
H25 H 0.8807 0.5816 0.3551 0.089 Uiso 1 1 calc R
C26 C 0.8165(3) 0.4878(3) 0.3024(2) 0.0701(9) Uani 1 1 d .
H26 H 0.7368 0.5260 0.2939 0.084 Uiso 1 1 calc R
C27 C 0.8776(3) 0.3881(2) 0.2826(2) 0.0622(8) Uani 1 1 d .
H27 H 0.8452 0.3498 0.2581 0.075 Uiso 1 1 calc R
C28 C 1.0839(4) 0.4310(5) 0.1274(3) 0.1079(17) Uani 1 1 d .
H28 H 1.1431 0.3682 0.1235 0.130 Uiso 1 1 calc R
C29 C 1.0958(6) 0.5074(7) 0.1629(4) 0.132(2) Uani 1 1 d .
H29 H 1.1633 0.5056 0.1872 0.158 Uiso 1 1 calc R
C30 C 0.9871(8) 0.5895(5) 0.1561(3) 0.125(2) Uani 1 1 d .
H30 H 0.9697 0.6520 0.1747 0.150 Uiso 1 1 calc R
C31 C 0.9093(5) 0.5586(4) 0.1156(3) 0.1040(16) Uani 1 1 d .
H31 H 0.8311 0.5972 0.1031 0.125 Uiso 1 1 calc R
C32 C 0.9715(4) 0.4601(4) 0.0979(2) 0.0929(13) Uani 1 1 d .
H32 H 0.9425 0.4211 0.0711 0.111 Uiso 1 1 calc R
C33 C 1.6091(3) -0.7190(2) -0.1208(2) 0.0647(9) Uani 1 1 d .
C34 C 1.4579(3) -0.7603(3) -0.0291(2) 0.0683(9) Uani 1 1 d .
C35 C 1.4806(3) -0.7092(2) 0.0372(2) 0.0578(8) Uani 1 1 d .
C36 C 1.4208(3) -0.7065(3) 0.1130(2) 0.0646(8) Uani 1 1 d .
H36 H 1.3667 -0.7383 0.1226 0.078 Uiso 1 1 calc R
C37 C 1.4393(3) -0.6573(3) 0.1756(2) 0.0653(9) Uani 1 1 d .
H37 H 1.3974 -0.6564 0.2264 0.078 Uiso 1 1 calc R
C38 C 1.5192(3) -0.6096(2) 0.1635(2) 0.0599(8) Uani 1 1 d .
C39 C 1.5821(3) -0.6091(2) 0.0849(2) 0.0566(8) Uani 1 1 d .
C40 C 1.6631(3) -0.5600(3) 0.0668(2) 0.0673(9) Uani 1 1 d .
H40 H 1.6775 -0.5259 0.1073 0.081 Uiso 1 1 calc R
C41 C 1.7204(3) -0.5621(3) -0.0092(2) 0.0734(10) Uani 1 1 d .
H41 H 1.7717 -0.5277 -0.0205 0.088 Uiso 1 1 calc R
C42 C 1.7032(3) -0.6149(3) -0.0704(2) 0.0675(9) Uani 1 1 d .
H42 H 1.7448 -0.6172 -0.1216 0.081 Uiso 1 1 calc R
C43 C 1.6255(3) -0.6636(2) -0.0556(2) 0.0578(8) Uani 1 1 d .
C44 C 1.5629(3) -0.6605(2) 0.0220(2) 0.0530(7) Uani 1 1 d .
C45 C 1.5056(4) -0.8170(3) -0.1698(3) 0.0827(11) Uani 1 1 d .
H45A H 1.4821 -0.8709 -0.1455 0.099 Uiso 1 1 calc R
H45B H 1.5791 -0.8454 -0.2034 0.099 Uiso 1 1 calc R
C46 C 1.4093(6) -0.7473(4) -0.2236(4) 0.139(2) Uani 1 1 d .
H46A H 1.4344 -0.6951 -0.2497 0.167 Uiso 1 1 calc R
H46B H 1.3369 -0.7167 -0.1895 0.167 Uiso 1 1 calc R
C47 C 1.3827(12) -0.8026(8) -0.2908(6) 0.218(5) Uani 1 1 d .
H47A H 1.4032 -0.8714 -0.2701 0.261 Uiso 1 1 calc R
H47B H 1.2972 -0.7749 -0.2969 0.261 Uiso 1 1 calc R
C48 C 1.4275(17) -0.8020(12) -0.3538(6) 0.333(10) Uani 1 1 d .
H48A H 1.4791 -0.7655 -0.3549 0.500 Uiso 1 1 calc R
H48B H 1.3681 -0.7712 -0.3936 0.500 Uiso 1 1 calc R
H48C H 1.4737 -0.8690 -0.3671 0.500 Uiso 1 1 calc R
C49 C 1.4426(3) -0.5477(3) 0.3212(2) 0.0703(9) Uani 1 1 d .
C50 C 1.4671(5) -0.6223(3) 0.3844(3) 0.1024(16) Uani 1 1 d .
H50 H 1.5408 -0.6746 0.3846 0.123 Uiso 1 1 calc R
C51 C 1.3815(5) -0.6182(4) 0.4465(3) 0.1166(19) Uani 1 1 d .
H51 H 1.3976 -0.6685 0.4888 0.140 Uiso 1 1 calc R
C52 C 1.2718(4) -0.5408(3) 0.4477(2) 0.0918(13) Uani 1 1 d .
H52 H 1.2147 -0.5396 0.4902 0.110 Uiso 1 1 calc R
C53 C 1.2463(3) -0.4645(3) 0.3854(2) 0.0627(8) Uani 1 1 d .
C54 C 1.3332(3) -0.4697(2) 0.3222(2) 0.0606(8) Uani 1 1 d .
H54 H 1.3175 -0.4197 0.2797 0.073 Uiso 1 1 calc R
C55 C 1.1305(3) -0.3806(3) 0.3865(2) 0.0660(9) Uani 1 1 d .
C56 C 1.0419(4) -0.3604(3) 0.4523(3) 0.0814(11) Uani 1 1 d .
H56 H 1.0452 -0.4000 0.5012 0.098 Uiso 1 1 calc R
C57 C 0.9487(4) -0.2715(4) 0.4317(4) 0.1057(16) Uani 1 1 d .
H57 H 0.8794 -0.2417 0.4644 0.127 Uiso 1 1 calc R
C58 C 0.9777(4) -0.2342(4) 0.3524(3) 0.1004(15) Uani 1 1 d .
H58 H 0.9304 -0.1762 0.3237 0.121 Uiso 1 1 calc R
C59 C 1.0918(4) -0.3010(3) 0.3245(2) 0.0795(11) Uani 1 1 d .
H59 H 1.1335 -0.2940 0.2749 0.095 Uiso 1 1 calc R
C60 C 1.2661(4) -0.2573(4) 0.4651(3) 0.0928(13) Uani 1 1 d .
H60 H 1.3385 -0.3102 0.4586 0.111 Uiso 1 1 calc R
C61 C 1.1832(6) -0.2429(5) 0.5349(3) 0.1109(18) Uani 1 1 d .
H61 H 1.1911 -0.2852 0.5826 0.133 Uiso 1 1 calc R
C62 C 1.0882(6) -0.1541(5) 0.5188(4) 0.1192(19) Uani 1 1 d .
H62 H 1.0215 -0.1267 0.5544 0.143 Uiso 1 1 calc R
C63 C 1.1086(6) -0.1129(4) 0.4411(4) 0.1120(17) Uani 1 1 d .
H63 H 1.0586 -0.0536 0.4156 0.134 Uiso 1 1 calc R
C64 C 1.2179(5) -0.1769(4) 0.4084(3) 0.0980(14) Uani 1 1 d .
H64 H 1.2531 -0.1673 0.3568 0.118 Uiso 1 1 calc R

loop_
_atom_site_aniso_label
_atom_site_aniso_U_11
_atom_site_aniso_U_22
_atom_site_aniso_U_33
_atom_site_aniso_U_23
_atom_site_aniso_U_13
_atom_site_aniso_U_12
Fe1 0.0710(3) 0.0767(4) 0.0544(3) -0.0023(2) 0.0028(2) -0.0399(3)
Fe2 0.0797(4) 0.0686(4) 0.0651(3) -0.0208(3) 0.0122(3) -0.0254(3)
S1 0.1176(9) 0.0669(6) 0.0820(7) -0.0068(5) 0.0126(6) -0.0279(6)
S2 0.0609(5) 0.0992(7) 0.0958(7) -0.0441(6) 0.0085(5) -0.0300(5)
O1 0.116(2) 0.116(2) 0.089(2) -0.0162(17) 0.0117(18) -0.076(2)
O2 0.0820(18) 0.0778(18) 0.117(2) -0.0303(17) -0.0185(16) -0.0281(15)
O3 0.0928(19) 0.0834(18) 0.0651(16) -0.0053(13) 0.0102(14) -0.0299(15)
O4 0.114(2) 0.120(2) 0.109(2) -0.0415(19) 0.0199(19) -0.082(2)
N1 0.0710(19) 0.0616(17) 0.080(2) -0.0075(15) -0.0059(16) -0.0232(15)
N2 0.0713(18) 0.0559(16) 0.0708(18) -0.0101(13) -0.0046(15) -0.0221(14)
C1 0.076(2) 0.064(2) 0.080(3) -0.0028(18) -0.008(2) -0.0277(19)
C2 0.062(2) 0.0523(19) 0.089(3) -0.0073(18) -0.0176(19) -0.0107(17)
C3 0.0567(19) 0.0412(16) 0.094(3) 0.0012(16) -0.0141(18) -0.0138(15)
C4 0.070(2) 0.058(2) 0.104(3) -0.002(2) -0.016(2) -0.0250(19)
C5 0.078(3) 0.063(2) 0.121(4) 0.007(2) -0.005(3) -0.033(2)
C6 0.073(2) 0.057(2) 0.101(3) 0.008(2) 0.001(2) -0.0170(19)
C7 0.063(2) 0.0434(17) 0.086(2) 0.0031(16) -0.0054(18) -0.0137(15)
C8 0.075(2) 0.054(2) 0.075(2) 0.0012(17) -0.0015(19) -0.0102(18)
C9 0.095(3) 0.067(2) 0.081(3) -0.013(2) -0.007(2) -0.034(2)
C10 0.088(3) 0.068(2) 0.086(3) -0.008(2) -0.001(2) -0.041(2)
C11 0.072(2) 0.0541(19) 0.076(2) -0.0030(16) -0.0061(18) -0.0276(17)
C12 0.0592(19) 0.0431(17) 0.079(2) 0.0017(15) -0.0093(17) -0.0132(15)
C13 0.089(3) 0.075(3) 0.082(3) -0.015(2) -0.003(2) -0.025(2)
C14 0.108(3) 0.085(3) 0.088(3) -0.010(2) -0.020(3) -0.033(3)
C15 0.188(6) 0.109(4) 0.084(3) -0.011(3) -0.031(4) -0.040(4)
C16 0.234(9) 0.154(6) 0.115(5) -0.004(4) -0.034(5) -0.065(6)
C17 0.081(3) 0.076(3) 0.067(2) -0.0051(19) -0.0050(19) -0.013(2)
C18 0.095(4) 0.099(4) 0.102(4) -0.013(3) -0.020(3) 0.002(3)
C19 0.069(3) 0.135(5) 0.116(4) -0.020(3) -0.025(3) -0.008(3)
C20 0.070(3) 0.111(3) 0.083(3) -0.016(2) -0.014(2) -0.030(3)
C21 0.061(2) 0.075(2) 0.0536(18) -0.0003(16) -0.0002(15) -0.0261(18)
C22 0.064(2) 0.071(2) 0.0580(19) -0.0019(16) -0.0032(16) -0.0191(18)
C23 0.0628(19) 0.074(2) 0.0489(17) -0.0047(15) 0.0020(14) -0.0322(17)
C24 0.078(2) 0.084(2) 0.0552(19) -0.0071(17) -0.0042(17) -0.041(2)
C25 0.094(3) 0.070(2) 0.065(2) -0.0201(18) 0.0157(19) -0.037(2)
C26 0.064(2) 0.065(2) 0.080(2) -0.0095(18) 0.0152(18) -0.0262(18)
C27 0.064(2) 0.064(2) 0.070(2) -0.0100(16) 0.0050(16) -0.0362(17)
C28 0.081(3) 0.154(5) 0.070(3) 0.013(3) 0.016(2) -0.032(3)
C29 0.125(5) 0.204(8) 0.104(4) 0.039(5) -0.003(4) -0.116(6)
C30 0.208(7) 0.107(4) 0.089(4) 0.011(3) 0.020(4) -0.100(5)
C31 0.114(4) 0.116(4) 0.065(3) 0.023(3) -0.002(3) -0.031(3)
C32 0.103(3) 0.121(4) 0.053(2) -0.012(2) 0.005(2) -0.040(3)
C33 0.065(2) 0.0511(18) 0.070(2) 0.0010(16) -0.0038(17) -0.0140(16)
C34 0.072(2) 0.060(2) 0.080(2) -0.0141(17) -0.0012(18) -0.0301(18)
C35 0.0495(17) 0.0511(17) 0.073(2) -0.0070(15) 0.0018(15) -0.0196(14)
C36 0.0592(19) 0.063(2) 0.078(2) -0.0098(17) 0.0027(17) -0.0304(17)
C37 0.0542(18) 0.068(2) 0.071(2) -0.0116(17) 0.0085(16) -0.0203(16)
C38 0.0491(17) 0.0542(18) 0.071(2) -0.0126(15) -0.0011(15) -0.0118(15)
C39 0.0421(15) 0.0481(17) 0.075(2) -0.0031(15) -0.0008(14) -0.0125(13)
C40 0.0586(19) 0.065(2) 0.083(2) -0.0077(18) -0.0059(17) -0.0276(17)
C41 0.065(2) 0.077(2) 0.087(3) 0.000(2) 0.0034(19) -0.0390(19)
C42 0.062(2) 0.067(2) 0.071(2) 0.0035(17) 0.0010(17) -0.0242(17)
C43 0.0510(17) 0.0485(17) 0.068(2) 0.0038(14) -0.0015(15) -0.0137(14)
C44 0.0439(15) 0.0421(15) 0.0673(19) -0.0031(13) -0.0019(13) -0.0098(13)
C45 0.104(3) 0.066(2) 0.081(3) -0.0162(19) -0.005(2) -0.031(2)
C46 0.150(5) 0.123(4) 0.132(5) -0.038(4) -0.065(4) -0.018(4)
C47 0.370(16) 0.186(8) 0.139(7) 0.025(7) -0.111(10) -0.138(10)
C48 0.60(3) 0.362(19) 0.128(8) 0.013(11) -0.041(14) -0.284(19)
C49 0.067(2) 0.066(2) 0.071(2) -0.0190(18) -0.0082(17) -0.0129(18)
C50 0.103(3) 0.086(3) 0.086(3) -0.008(2) -0.019(3) 0.004(3)
C51 0.149(5) 0.095(4) 0.071(3) 0.013(2) -0.013(3) -0.009(3)
C52 0.114(3) 0.093(3) 0.054(2) 0.002(2) 0.007(2) -0.026(3)
C53 0.074(2) 0.062(2) 0.0506(17) -0.0138(15) 0.0021(15) -0.0235(17)
C54 0.067(2) 0.0591(19) 0.0553(18) -0.0099(15) -0.0037(15) -0.0217(17)
C55 0.068(2) 0.068(2) 0.064(2) -0.0242(17) 0.0083(16) -0.0258(18)
C56 0.079(3) 0.084(3) 0.088(3) -0.028(2) 0.022(2) -0.039(2)
C57 0.066(3) 0.119(4) 0.130(4) -0.051(3) 0.025(3) -0.029(3)
C58 0.073(3) 0.095(3) 0.111(4) -0.035(3) -0.017(3) 0.003(2)
C59 0.079(3) 0.085(3) 0.063(2) -0.024(2) -0.0074(19) -0.012(2)
C60 0.097(3) 0.097(3) 0.097(3) -0.016(3) -0.013(3) -0.047(3)
C61 0.181(6) 0.127(4) 0.067(3) -0.006(3) -0.017(3) -0.103(4)
C62 0.166(6) 0.113(4) 0.095(4) -0.048(3) 0.023(4) -0.066(4)
C63 0.151(5) 0.068(3) 0.121(4) -0.020(3) 0.009(4) -0.045(3)
C64 0.127(4) 0.101(3) 0.085(3) -0.006(3) 0.010(3) -0.067(3)

loop_
_atom_type_symbol
_atom_type_description
_atom_type_scat_dispersion_real
_atom_type_scat_dispersion_imag
_atom_type_scat_source
C C 0.0181 0.0091 'International Tables Vol C Tables 4.2.6.8 and 6.1.1.4'
H H 0.0000 0.0000 'International Tables Vol C Tables 4.2.6.8 and 6.1.1.4'
N N 0.0311 0.0180 'International Tables Vol C Tables 4.2.6.8 and 6.1.1.4'
O O 0.0492 0.0322 'International Tables Vol C Tables 4.2.6.8 and 6.1.1.4'
S S 0.3331 0.5567 'International Tables Vol C Tables 4.2.6.8 and 6.1.1.4'
Fe Fe -1.1336 3.1974 'International Tables Vol C Tables 4.2.6.8 and 6.1.1.4'

loop_
_geom_angle_atom_site_label_1
_geom_angle_atom_site_label_2
_geom_angle_atom_site_label_3
_geom_angle
C30 Fe1 C29 41.1(2)
C30 Fe1 C24 121.1(2)
C29 Fe1 C24 104.5(2)
C30 Fe1 C28 67.5(3)
C29 Fe1 C28 39.6(2)
C24 Fe1 C28 120.56(18)
C30 Fe1 C31 41.2(2)
C29 Fe1 C31 68.7(2)
C24 Fe1 C31 159.6(2)
C28 Fe1 C31 67.1(2)
C30 Fe1 C25 107.6(2)
C29 Fe1 C25 121.6(3)
C24 Fe1 C25 40.79(15)
C28 Fe1 C25 156.7(2)
C31 Fe1 C25 125.2(2)
C30 Fe1 C27 161.1(3)
C29 Fe1 C27 157.0(3)
C24 Fe1 C27 68.80(15)
C28 Fe1 C27 123.6(2)
C31 Fe1 C27 124.9(2)
C25 Fe1 C27 68.46(14)
C30 Fe1 C23 156.6(3)
C29 Fe1 C23 119.5(2)
C24 Fe1 C23 41.12(13)
C28 Fe1 C23 106.03(19)
C31 Fe1 C23 159.1(2)
C25 Fe1 C23 68.96(14)
C27 Fe1 C23 41.08(13)
C30 Fe1 C26 124.5(2)
C29 Fe1 C26 159.1(3)
C24 Fe1 C26 68.39(16)
C28 Fe1 C26 160.9(2)
C31 Fe1 C26 110.82(19)
C25 Fe1 C26 40.39(15)
C27 Fe1 C26 40.66(13)
C23 Fe1 C26 68.81(14)
C30 Fe1 C32 68.1(2)
C29 Fe1 C32 67.5(2)
C24 Fe1 C32 156.80(18)
C28 Fe1 C32 39.66(18)
C31 Fe1 C32 40.00(19)
C25 Fe1 C32 161.90(19)
C27 Fe1 C32 109.60(18)
C23 Fe1 C32 122.25(18)
C26 Fe1 C32 126.46(18)
C64 Fe2 C59 106.4(2)
C64 Fe2 C62 67.5(2)
C59 Fe2 C62 160.9(2)
C64 Fe2 C56 161.0(2)
C59 Fe2 C56 69.11(18)
C62 Fe2 C56 122.6(2)
C64 Fe2 C61 68.0(2)
C59 Fe2 C61 156.3(2)
C62 Fe2 C61 40.2(2)
C56 Fe2 C61 108.3(2)
C64 Fe2 C63 40.4(2)
C59 Fe2 C63 123.6(2)
C62 Fe2 C63 40.1(2)
C56 Fe2 C63 157.3(2)
C61 Fe2 C63 68.0(2)
C64 Fe2 C55 123.75(18)
C59 Fe2 C55 41.21(15)
C62 Fe2 C55 157.3(2)
C56 Fe2 C55 40.87(14)
C61 Fe2 C55 121.4(2)
C63 Fe2 C55 160.5(2)
C64 Fe2 C57 157.1(2)
C59 Fe2 C57 69.07(19)
C62 Fe2 C57 109.1(2)
C56 Fe2 C57 40.26(18)
C61 Fe2 C57 125.1(2)
C63 Fe2 C57 122.2(2)
C55 Fe2 C57 68.46(17)
C64 Fe2 C60 40.17(18)
C59 Fe2 C60 119.76(18)
C62 Fe2 C60 68.1(2)
C56 Fe2 C60 124.8(2)
C61 Fe2 C60 41.06(19)
C63 Fe2 C60 68.1(2)
C55 Fe2 C60 106.77(17)
C57 Fe2 C60 161.7(2)
C64 Fe2 C58 121.2(2)
C59 Fe2 C58 41.08(15)
C62 Fe2 C58 125.2(2)
C56 Fe2 C58 68.3(2)
C61 Fe2 C58 161.7(2)
C63 Fe2 C58 107.8(2)
C55 Fe2 C58 68.69(17)
C57 Fe2 C58 40.7(2)
C60 Fe2 C58 155.7(2)
C8 S1 C17 105.0(2)
C38 S2 C49 103.39(17)
C2 N1 C1 124.7(3)
C2 N1 C13 117.8(3)
C1 N1 C13 117.5(3)
C33 N2 C34 124.8(3)
C33 N2 C45 117.6(3)
C34 N2 C45 117.6(3)
O1 C1 N1 119.4(4)
O1 C1 C11 123.7(4)
N1 C1 C11 116.9(3)
O2 C2 N1 120.7(4)
O2 C2 C3 121.7(4)
N1 C2 C3 117.6(3)
C4 C3 C12 119.9(4)
C4 C3 C2 119.9(4)
C12 C3 C2 120.2(3)
C3 C4 C5 120.4(4)
C3 C4 H4 119.8
C5 C4 H4 119.8
C6 C5 C4 121.4(4)
C6 C5 H5 119.3
C4 C5 H5 119.3
C5 C6 C7 120.1(4)
C5 C6 H6 119.9
C7 C6 H6 119.9
C12 C7 C6 118.3(4)
C12 C7 C8 118.1(3)
C6 C7 C8 123.6(4)
C9 C8 C7 120.2(4)
C9 C8 S1 123.2(3)
C7 C8 S1 116.5(3)
C8 C9 C10 120.7(4)
C8 C9 H9 119.7
C10 C9 H9 119.7
C11 C10 C9 121.0(4)
C11 C10 H10 119.5
C9 C10 H10 119.5
C10 C11 C12 119.5(4)
C10 C11 C1 119.6(4)
C12 C11 C1 120.8(3)
C11 C12 C3 119.7(3)
C11 C12 C7 120.4(3)
C3 C12 C7 119.9(3)
N1 C13 C14 113.6(3)
N1 C13 H13A 108.8
C14 C13 H13A 108.8
N1 C13 H13B 108.8
C14 C13 H13B 108.8
H13A C13 H13B 107.7
C13 C14 C15 110.1(4)
C13 C14 H14A 109.6
C15 C14 H14A 109.6
C13 C14 H14B 109.6
C15 C14 H14B 109.6
H14A C14 H14B 108.2
C16 C15 C14 113.6(5)
C16 C15 H15A 108.8
C14 C15 H15A 108.8
C16 C15 H15B 108.8
C14 C15 H15B 108.8
H15A C15 H15B 107.7
C15 C16 H16A 109.5
C15 C16 H16B 109.5
H16A C16 H16B 109.5
C15 C16 H16C 109.5
H16A C16 H16C 109.5
H16B C16 H16C 109.5
C22 C17 C18 119.9(4)
C22 C17 S1 118.1(3)
C18 C17 S1 121.8(4)
C19 C18 C17 119.5(4)
C19 C18 H18 120.2
C17 C18 H18 120.2
C18 C19 C20 121.2(4)
C18 C19 H19 119.4
C20 C19 H19 119.4
C19 C20 C21 120.2(4)
C19 C20 H20 119.9
C21 C20 H20 119.9
C22 C21 C20 117.7(4)
C22 C21 C23 120.8(3)
C20 C21 C23 121.5(4)
C17 C22 C21 121.4(4)
C17 C22 H22 119.3
C21 C22 H22 119.3
C24 C23 C27 106.8(3)
C24 C23 C21 126.7(3)
C27 C23 C21 126.4(3)
C24 C23 Fe1 68.9(2)
C27 C23 Fe1 69.33(19)
C21 C23 Fe1 125.3(2)
C25 C24 C23 108.4(3)
C25 C24 Fe1 69.9(2)
C23 C24 Fe1 69.96(19)
C25 C24 H24 125.8
C23 C24 H24 125.8
Fe1 C24 H24 125.9
C26 C25 C24 108.4(3)
C26 C25 Fe1 70.5(2)
C24 C25 Fe1 69.3(2)
C26 C25 H25 125.8
C24 C25 H25 125.8
Fe1 C25 H25 126.0
C25 C26 C27 108.0(3)
C25 C26 Fe1 69.1(2)
C27 C26 Fe1 69.12(19)
C25 C26 H26 126.0
C27 C26 H26 126.0
Fe1 C26 H26 127.3
C26 C27 C23 108.4(3)
C26 C27 Fe1 70.22(19)
C23 C27 Fe1 69.59(19)
C26 C27 H27 125.8
C23 C27 H27 125.8
Fe1 C27 H27 126.0
C29 C28 C32 110.4(6)
C29 C28 Fe1 69.7(3)
C32 C28 Fe1 71.2(3)
C29 C28 H28 124.8
C32 C28 H28 124.8
Fe1 C28 H28 125.9
C28 C29 C30 107.5(6)
C28 C29 Fe1 70.7(3)
C30 C29 Fe1 69.4(3)
C28 C29 H29 126.3
C30 C29 H29 126.3
Fe1 C29 H29 125.2
C29 C30 C31 107.0(5)
C29 C30 Fe1 69.5(3)
C31 C30 Fe1 70.0(3)
C29 C30 H30 126.5
C31 C30 H30 126.5
Fe1 C30 H30 125.6
C32 C31 C30 107.6(5)
C32 C31 Fe1 70.9(3)
C30 C31 Fe1 68.7(3)
C32 C31 H31 126.2
C30 C31 H31 126.2
Fe1 C31 H31 125.8
C28 C32 C31 107.5(5)
C28 C32 Fe1 69.1(3)
C31 C32 Fe1 69.1(2)
C28 C32 H32 126.3
C31 C32 H32 126.3
Fe1 C32 H32 127.1
O3 C33 N2 120.3(3)
O3 C33 C43 122.6(3)
N2 C33 C43 117.1(3)
O4 C34 N2 120.6(3)
O4 C34 C35 122.1(4)
N2 C34 C35 117.3(3)
C36 C35 C44 119.7(3)
C36 C35 C34 120.5(3)
C44 C35 C34 119.8(3)
C35 C36 C37 121.3(3)
C35 C36 H36 119.4
C37 C36 H36 119.4
C38 C37 C36 120.8(3)
C38 C37 H37 119.6
C36 C37 H37 119.6
C37 C38 C39 119.7(3)
C37 C38 S2 123.7(3)
C39 C38 S2 116.5(3)
C44 C39 C40 118.1(3)
C44 C39 C38 118.6(3)
C40 C39 C38 123.3(3)
C41 C40 C39 120.8(3)
C41 C40 H40 119.6
C39 C40 H40 119.6
C40 C41 C42 120.9(3)
C40 C41 H41 119.6
C42 C41 H41 119.6
C43 C42 C41 120.3(3)
C43 C42 H42 119.8
C41 C42 H42 119.8
C42 C43 C44 119.8(3)
C42 C43 C33 119.4(3)
C44 C43 C33 120.8(3)
C43 C44 C39 120.1(3)
C43 C44 C35 120.1(3)
C39 C44 C35 119.8(3)
N2 C45 C46 110.8(3)
N2 C45 H45A 109.5
C46 C45 H45A 109.5
N2 C45 H45B 109.5
C46 C45 H45B 109.5
H45A C45 H45B 108.1
C45 C46 C47 111.4(5)
C45 C46 H46A 109.4
C47 C46 H46A 109.4
C45 C46 H46B 109.4
C47 C46 H46B 109.4
H46A C46 H46B 108.0
C48 C47 C46 119.0(14)
C48 C47 H47A 107.6
C46 C47 H47A 107.6
C48 C47 H47B 107.6
C46 C47 H47B 107.6
H47A C47 H47B 107.0
C47 C48 H48A 109.5
C47 C48 H48B 109.5
H48A C48 H48B 109.5
C47 C48 H48C 109.5
H48A C48 H48C 109.5
H48B C48 H48C 109.5
C54 C49 C50 119.8(4)
C54 C49 S2 119.7(3)
C50 C49 S2 120.6(3)
C51 C50 C49 119.3(4)
C51 C50 H50 120.4
C49 C50 H50 120.4
C50 C51 C52 121.2(4)
C50 C51 H51 119.4
C52 C51 H51 119.4
C51 C52 C53 120.3(4)
C51 C52 H52 119.9
C53 C52 H52 119.9
C54 C53 C52 118.1(3)
C54 C53 C55 121.0(3)
C52 C53 C55 120.9(3)
C49 C54 C53 121.3(3)
C49 C54 H54 119.3
C53 C54 H54 119.3
C56 C55 C59 107.7(3)
C56 C55 C53 126.0(4)
C59 C55 C53 126.1(3)
C56 C55 Fe2 69.3(2)
C59 C55 Fe2 69.0(2)
C53 C55 Fe2 123.4(3)
C57 C56 C55 108.7(4)
C57 C56 Fe2 70.2(3)
C55 C56 Fe2 69.8(2)
C57 C56 H56 125.6
C55 C56 H56 125.6
Fe2 C56 H56 125.9
C56 C57 C58 108.2(4)
C56 C57 Fe2 69.5(2)
C58 C57 Fe2 69.8(3)
C56 C57 H57 125.9
C58 C57 H57 125.9
Fe2 C57 H57 126.4
C57 C58 C59 108.0(4)
C57 C58 Fe2 69.4(3)
C59 C58 Fe2 68.8(2)
C57 C58 H58 126.0
C59 C58 H58 126.0
Fe2 C58 H58 127.3
C58 C59 C55 107.3(4)
C58 C59 Fe2 70.1(2)
C55 C59 Fe2 69.8(2)
C58 C59 H59 126.3
C55 C59 H59 126.3
Fe2 C59 H59 125.4
C64 C60 C61 106.7(5)
C64 C60 Fe2 69.2(3)
C61 C60 Fe2 69.1(3)
C64 C60 H60 126.6
C61 C60 H60 126.6
Fe2 C60 H60 126.6
C62 C61 C60 107.5(5)
C62 C61 Fe2 69.7(3)
C60 C61 Fe2 69.8(3)
C62 C61 H61 126.3
C60 C61 H61 126.3
Fe2 C61 H61 125.8
C63 C62 C61 109.1(5)
C63 C62 Fe2 70.1(3)
C61 C62 Fe2 70.1(3)
C63 C62 H62 125.4
C61 C62 H62 125.4
Fe2 C62 H62 125.9
C62 C63 C64 107.3(5)
C62 C63 Fe2 69.7(3)
C64 C63 Fe2 69.4(3)
C62 C63 H63 126.4
C64 C63 H63 126.4
Fe2 C63 H63 126.1
C60 C64 C63 109.4(5)
C60 C64 Fe2 70.7(3)
C63 C64 Fe2 70.2(3)
C60 C64 H64 125.3
C63 C64 H64 125.3
Fe2 C64 H64 125.4

loop_
_geom_bond_atom_site_label_1
_geom_bond_atom_site_label_2
_geom_bond_distance
Fe1 C30 2.007(5)
Fe1 C29 2.008(5)
Fe1 C24 2.018(3)
Fe1 C28 2.020(5)
Fe1 C31 2.025(4)
Fe1 C25 2.026(4)
Fe1 C27 2.028(3)
Fe1 C23 2.032(3)
Fe1 C26 2.043(3)
Fe1 C32 2.047(4)
Fe2 C64 2.014(5)
Fe2 C59 2.019(4)
Fe2 C62 2.019(5)
Fe2 C56 2.022(4)
Fe2 C61 2.025(4)
Fe2 C63 2.024(5)
Fe2 C55 2.028(3)
Fe2 C57 2.031(5)
Fe2 C60 2.033(5)
Fe2 C58 2.036(4)
S1 C8 1.768(4)
S1 C17 1.780(4)
S2 C38 1.758(3)
S2 C49 1.770(4)
O1 C1 1.217(5)
O2 C2 1.214(4)
O3 C33 1.220(4)
O4 C34 1.209(4)
N1 C2 1.384(5)
N1 C1 1.393(5)
N1 C13 1.466(5)
N2 C33 1.389(4)
N2 C34 1.397(5)
N2 C45 1.477(5)
C1 C11 1.471(5)
C2 C3 1.473(5)
C3 C4 1.366(5)
C3 C12 1.412(5)
C4 C5 1.390(6)
C4 H4 0.9300
C5 C6 1.362(6)
C5 H5 0.9300
C6 C7 1.416(5)
C6 H6 0.9300
C7 C12 1.415(5)
C7 C8 1.430(5)
C8 C9 1.376(5)
C9 C10 1.392(5)
C9 H9 0.9300
C10 C11 1.378(5)
C10 H10 0.9300
C11 C12 1.410(5)
C13 C14 1.504(6)
C13 H13A 0.9700
C13 H13B 0.9700
C14 C15 1.552(7)
C14 H14A 0.9700
C14 H14B 0.9700
C15 C16 1.450(8)
C15 H15A 0.9700
C15 H15B 0.9700
C16 H16A 0.9600
C16 H16B 0.9600
C16 H16C 0.9600
C17 C22 1.382(5)
C17 C18 1.382(6)
C18 C19 1.360(7)
C18 H18 0.9300
C19 C20 1.387(6)
C19 H19 0.9300
C20 C21 1.396(5)
C20 H20 0.9300
C21 C22 1.391(5)
C21 C23 1.475(5)
C22 H22 0.9300
C23 C24 1.422(5)
C23 C27 1.425(5)
C24 C25 1.409(5)
C24 H24 0.9300
C25 C26 1.405(5)
C25 H25 0.9300
C26 C27 1.415(5)
C26 H26 0.9300
C27 H27 0.9300
C28 C29 1.364(8)
C28 C32 1.380(6)
C28 H28 0.9300
C29 C30 1.410(8)
C29 H29 0.9300
C30 C31 1.420(7)
C30 H30 0.9300
C31 C32 1.393(6)
C31 H31 0.9300
C32 H32 0.9300
C33 C43 1.466(5)
C34 C35 1.473(5)
C35 C36 1.368(5)
C35 C44 1.418(4)
C36 C37 1.382(5)
C36 H36 0.9300
C37 C38 1.379(5)
C37 H37 0.9300
C38 C39 1.430(5)
C39 C44 1.411(4)
C39 C40 1.413(4)
C40 C41 1.360(5)
C40 H40 0.9300
C41 C42 1.394(5)
C41 H41 0.9300
C42 C43 1.369(5)
C42 H42 0.9300
C43 C44 1.409(4)
C45 C46 1.508(6)
C45 H45A 0.9700
C45 H45B 0.9700
C46 C47 1.545(9)
C46 H46A 0.9700
C46 H46B 0.9700
C47 C48 1.116(14)
C47 H47A 0.9700
C47 H47B 0.9700
C48 H48A 0.9600
C48 H48B 0.9600
C48 H48C 0.9600
C49 C54 1.382(5)
C49 C50 1.385(6)
C50 C51 1.369(7)
C50 H50 0.9300
C51 C52 1.381(6)
C51 H51 0.9300
C52 C53 1.390(5)
C52 H52 0.9300
C53 C54 1.389(5)
C53 C55 1.473(5)
C54 H54 0.9300
C55 C56 1.414(5)
C55 C59 1.424(5)
C56 C57 1.395(6)
C56 H56 0.9300
C57 C58 1.416(7)
C57 H57 0.9300
C58 C59 1.422(5)
C58 H58 0.9300
C59 H59 0.9300
C60 C64 1.390(6)
C60 C61 1.423(7)
C60 H60 0.9300
C61 C62 1.390(8)
C61 H61 0.9300
C62 C63 1.388(7)
C62 H62 0.9300
C63 C64 1.394(7)
C63 H63 0.9300
C64 H64 0.9300

loop_
_geom_torsion_atom_site_label_1
_geom_torsion_atom_site_label_2
_geom_torsion_atom_site_label_3
_geom_torsion_atom_site_label_4
_geom_torsion
C2 N1 C1 O1 178.2(4)
C13 N1 C1 O1 -0.4(5)
C2 N1 C1 C11 -1.9(5)
C13 N1 C1 C11 179.5(3)
C1 N1 C2 O2 -177.4(3)
C13 N1 C2 O2 1.2(5)
C1 N1 C2 C3 1.6(5)
C13 N1 C2 C3 -179.8(3)
O2 C2 C3 C4 -2.4(5)
N1 C2 C3 C4 178.6(3)
O2 C2 C3 C12 178.0(3)
N1 C2 C3 C12 -1.0(5)
C12 C3 C4 C5 -0.5(5)
C2 C3 C4 C5 179.9(3)
C3 C4 C5 C6 -0.3(6)
C4 C5 C6 C7 0.6(6)
C5 C6 C7 C12 0.0(5)
C5 C6 C7 C8 178.8(3)
C12 C7 C8 C9 1.5(5)
C6 C7 C8 C9 -177.3(3)
C12 C7 C8 S1 -177.6(2)
C6 C7 C8 S1 3.6(5)
C17 S1 C8 C9 9.8(4)
C17 S1 C8 C7 -171.1(3)
C7 C8 C9 C10 -1.8(6)
S1 C8 C9 C10 177.2(3)
C8 C9 C10 C11 0.4(6)
C9 C10 C11 C12 1.4(6)
C9 C10 C11 C1 -179.3(4)
O1 C1 C11 C10 2.2(6)
N1 C1 C11 C10 -177.7(3)
O1 C1 C11 C12 -178.5(4)
N1 C1 C11 C12 1.6(5)
C10 C11 C12 C3 178.2(3)
C1 C11 C12 C3 -1.1(5)
C10 C11 C12 C7 -1.6(5)
C1 C11 C12 C7 179.1(3)
C4 C3 C12 C11 -178.8(3)
C2 C3 C12 C11 0.8(5)
C4 C3 C12 C7 1.0(5)
C2 C3 C12 C7 -179.4(3)
C6 C7 C12 C11 179.1(3)
C8 C7 C12 C11 0.2(5)
C6 C7 C12 C3 -0.8(5)
C8 C7 C12 C3 -179.6(3)
C2 N1 C13 C14 94.8(4)
C1 N1 C13 C14 -86.5(5)
N1 C13 C14 C15 175.3(4)
C13 C14 C15 C16 -175.4(5)
C8 S1 C17 C22 106.7(3)
C8 S1 C17 C18 -78.0(4)
C22 C17 C18 C19 -0.4(8)
S1 C17 C18 C19 -175.7(4)
C17 C18 C19 C20 1.0(9)
C18 C19 C20 C21 -0.7(8)
C19 C20 C21 C22 -0.1(6)
C19 C20 C21 C23 -179.7(4)
C18 C17 C22 C21 -0.4(6)
S1 C17 C22 C21 175.0(3)
C20 C21 C22 C17 0.7(5)
C23 C21 C22 C17 -179.7(3)
C22 C21 C23 C24 -179.4(3)
C20 C21 C23 C24 0.1(6)
C22 C21 C23 C27 -1.5(5)
C20 C21 C23 C27 178.0(4)
C22 C21 C23 Fe1 -90.7(4)
C20 C21 C23 Fe1 88.9(4)
C30 Fe1 C23 C24 48.2(6)
C29 Fe1 C23 C24 77.8(3)
C28 Fe1 C23 C24 118.4(3)
C31 Fe1 C23 C24 -174.0(5)
C25 Fe1 C23 C24 -37.5(2)
C27 Fe1 C23 C24 -118.5(3)
C26 Fe1 C23 C24 -81.0(2)
C32 Fe1 C23 C24 158.4(2)
C30 Fe1 C23 C27 166.7(5)
C29 Fe1 C23 C27 -163.8(3)
C24 Fe1 C23 C27 118.5(3)
C28 Fe1 C23 C27 -123.1(3)
C31 Fe1 C23 C27 -55.5(6)
C25 Fe1 C23 C27 80.9(2)
C26 Fe1 C23 C27 37.5(2)
C32 Fe1 C23 C27 -83.1(3)
C30 Fe1 C23 C21 -72.6(6)
C29 Fe1 C23 C21 -43.1(4)
C24 Fe1 C23 C21 -120.8(4)
C28 Fe1 C23 C21 -2.4(4)
C31 Fe1 C23 C21 65.1(6)
C25 Fe1 C23 C21 -158.4(3)
C27 Fe1 C23 C21 120.7(4)
C26 Fe1 C23 C21 158.2(3)
C32 Fe1 C23 C21 37.6(4)
C27 C23 C24 C25 0.3(4)
C21 C23 C24 C25 178.5(3)
Fe1 C23 C24 C25 59.5(3)
C27 C23 C24 Fe1 -59.2(2)
C21 C23 C24 Fe1 119.0(3)
C30 Fe1 C24 C25 80.8(4)
C29 Fe1 C24 C25 122.0(3)
C28 Fe1 C24 C25 161.4(3)
C31 Fe1 C24 C25 54.4(6)
C27 Fe1 C24 C25 -81.2(2)
C23 Fe1 C24 C25 -119.5(3)
C26 Fe1 C24 C25 -37.4(2)
C32 Fe1 C24 C25 -171.7(4)
C30 Fe1 C24 C23 -159.7(3)
C29 Fe1 C24 C23 -118.6(3)
C28 Fe1 C24 C23 -79.1(3)
C31 Fe1 C24 C23 173.9(5)
C25 Fe1 C24 C23 119.5(3)
C27 Fe1 C24 C23 38.3(2)
C26 Fe1 C24 C23 82.1(2)
C32 Fe1 C24 C23 -52.2(5)
C23 C24 C25 C26 0.3(4)
Fe1 C24 C25 C26 59.8(3)
C23 C24 C25 Fe1 -59.6(2)
C30 Fe1 C25 C26 123.0(3)
C29 Fe1 C25 C26 165.8(3)
C24 Fe1 C25 C26 -119.5(3)
C28 Fe1 C25 C26 -163.3(5)
C31 Fe1 C25 C26 80.9(3)
C27 Fe1 C25 C26 -37.4(2)
C23 Fe1 C25 C26 -81.6(2)
C32 Fe1 C25 C26 49.9(7)
C30 Fe1 C25 C24 -117.6(3)
C29 Fe1 C25 C24 -74.7(4)
C28 Fe1 C25 C24 -43.8(6)
C31 Fe1 C25 C24 -159.7(3)
C27 Fe1 C25 C24 82.1(2)
C23 Fe1 C25 C24 37.8(2)
C26 Fe1 C25 C24 119.5(3)
C32 Fe1 C25 C24 169.4(5)
C24 C25 C26 C27 -0.8(4)
Fe1 C25 C26 C27 58.4(3)
C24 C25 C26 Fe1 -59.1(3)
C30 Fe1 C26 C25 -76.0(4)
C29 Fe1 C26 C25 -35.7(7)
C24 Fe1 C26 C25 37.7(2)
C28 Fe1 C26 C25 159.6(5)
C31 Fe1 C26 C25 -120.4(3)
C27 Fe1 C26 C25 119.9(3)
C23 Fe1 C26 C25 82.0(2)
C32 Fe1 C26 C25 -162.8(3)
C30 Fe1 C26 C27 164.1(3)
C29 Fe1 C26 C27 -155.7(6)
C24 Fe1 C26 C27 -82.2(2)
C28 Fe1 C26 C27 39.7(6)
C31 Fe1 C26 C27 119.7(3)
C25 Fe1 C26 C27 -119.9(3)
C23 Fe1 C26 C27 -37.9(2)
C32 Fe1 C26 C27 77.3(3)
C25 C26 C27 C23 1.0(4)
Fe1 C26 C27 C23 59.3(2)
C25 C26 C27 Fe1 -58.4(3)
C24 C23 C27 C26 -0.8(4)
C21 C23 C27 C26 -179.0(3)
Fe1 C23 C27 C26 -59.7(2)
C24 C23 C27 Fe1 59.0(2)
C21 C23 C27 Fe1 -119.3(3)
C30 Fe1 C27 C26 -44.2(7)
C29 Fe1 C27 C26 157.9(6)
C24 Fe1 C27 C26 81.1(2)
C28 Fe1 C27 C26 -165.5(3)
C31 Fe1 C27 C26 -81.6(3)
C25 Fe1 C27 C26 37.1(2)
C23 Fe1 C27 C26 119.4(3)
C32 Fe1 C27 C26 -123.6(3)
C30 Fe1 C27 C23 -163.6(6)
C29 Fe1 C27 C23 38.5(6)
C24 Fe1 C27 C23 -38.3(2)
C28 Fe1 C27 C23 75.1(3)
C31 Fe1 C27 C23 159.0(3)
C25 Fe1 C27 C23 -82.3(2)
C26 Fe1 C27 C23 -119.4(3)
C32 Fe1 C27 C23 117.0(2)
C30 Fe1 C28 C29 38.9(4)
C24 Fe1 C28 C29 -75.0(4)
C31 Fe1 C28 C29 83.8(4)
C25 Fe1 C28 C29 -43.3(7)
C27 Fe1 C28 C29 -158.6(4)
C23 Fe1 C28 C29 -117.2(4)
C26 Fe1 C28 C29 171.5(5)
C32 Fe1 C28 C29 121.2(5)
C30 Fe1 C28 C32 -82.3(4)
C29 Fe1 C28 C32 -121.2(5)
C24 Fe1 C28 C32 163.8(3)
C31 Fe1 C28 C32 -37.5(3)
C25 Fe1 C28 C32 -164.5(4)
C27 Fe1 C28 C32 80.2(4)
C23 Fe1 C28 C32 121.6(3)
C26 Fe1 C28 C32 50.2(7)
C32 C28 C29 C30 -0.2(6)
Fe1 C28 C29 C30 -59.9(4)
C32 C28 C29 Fe1 59.8(3)
C30 Fe1 C29 C28 -118.1(6)
C24 Fe1 C29 C28 120.8(3)
C31 Fe1 C29 C28 -79.4(4)
C25 Fe1 C29 C28 161.4(3)
C27 Fe1 C29 C28 51.2(7)
C23 Fe1 C29 C28 79.2(4)
C26 Fe1 C29 C28 -172.2(5)
C32 Fe1 C29 C28 -36.2(3)
C24 Fe1 C29 C30 -121.1(4)
C28 Fe1 C29 C30 118.1(6)
C31 Fe1 C29 C30 38.7(4)
C25 Fe1 C29 C30 -80.5(4)
C27 Fe1 C29 C30 169.3(4)
C23 Fe1 C29 C30 -162.7(3)
C26 Fe1 C29 C30 -54.1(8)
C32 Fe1 C29 C30 81.9(4)
C28 C29 C30 C31 0.5(6)
Fe1 C29 C30 C31 -60.3(3)
C28 C29 C30 Fe1 60.8(4)
C24 Fe1 C30 C29 75.6(4)
C28 Fe1 C30 C29 -37.5(4)
C31 Fe1 C30 C29 -118.0(5)
C25 Fe1 C30 C29 118.2(4)
C27 Fe1 C30 C29 -167.0(5)
C23 Fe1 C30 C29 40.7(7)
C26 Fe1 C30 C29 159.5(4)
C32 Fe1 C30 C29 -80.5(4)
C29 Fe1 C30 C31 118.0(5)
C24 Fe1 C30 C31 -166.4(3)
C28 Fe1 C30 C31 80.5(3)
C25 Fe1 C30 C31 -123.8(3)
C27 Fe1 C30 C31 -49.1(8)
C23 Fe1 C30 C31 158.6(4)
C26 Fe1 C30 C31 -82.6(4)
C32 Fe1 C30 C31 37.5(3)
C29 C30 C31 C32 -0.6(5)
Fe1 C30 C31 C32 -60.5(3)
C29 C30 C31 Fe1 59.9(3)
C30 Fe1 C31 C32 118.6(5)
C29 Fe1 C31 C32 80.0(4)
C24 Fe1 C31 C32 153.8(5)
C28 Fe1 C31 C32 37.2(3)
C25 Fe1 C31 C32 -165.6(3)
C27 Fe1 C31 C32 -78.8(3)
C23 Fe1 C31 C32 -37.5(7)
C26 Fe1 C31 C32 -122.4(3)
C29 Fe1 C31 C30 -38.6(4)
C24 Fe1 C31 C30 35.2(7)
C28 Fe1 C31 C30 -81.4(4)
C25 Fe1 C31 C30 75.8(4)
C27 Fe1 C31 C30 162.6(3)
C23 Fe1 C31 C30 -156.0(5)
C26 Fe1 C31 C30 119.0(4)
C32 Fe1 C31 C30 -118.6(5)
C29 C28 C32 C31 -0.2(6)
Fe1 C28 C32 C31 58.7(3)
C29 C28 C32 Fe1 -58.9(4)
C30 C31 C32 C28 0.5(5)
Fe1 C31 C32 C28 -58.7(3)
C30 C31 C32 Fe1 59.1(3)
C30 Fe1 C32 C28 80.7(4)
C29 Fe1 C32 C28 36.1(4)
C24 Fe1 C32 C28 -37.7(6)
C31 Fe1 C32 C28 119.3(5)
C25 Fe1 C32 C28 160.1(5)
C27 Fe1 C32 C28 -119.4(4)
C23 Fe1 C32 C28 -75.6(4)
C26 Fe1 C32 C28 -161.8(3)
C30 Fe1 C32 C31 -38.6(3)
C29 Fe1 C32 C31 -83.2(4)
C24 Fe1 C32 C31 -157.0(4)
C28 Fe1 C32 C31 -119.3(5)
C25 Fe1 C32 C31 40.8(7)
C27 Fe1 C32 C31 121.3(3)
C23 Fe1 C32 C31 165.1(3)
C26 Fe1 C32 C31 78.9(4)
C34 N2 C33 O3 -179.4(3)
C45 N2 C33 O3 -2.1(5)
C34 N2 C33 C43 0.4(5)
C45 N2 C33 C43 177.7(3)
C33 N2 C34 O4 176.0(4)
C45 N2 C34 O4 -1.3(5)
C33 N2 C34 C35 -3.8(5)
C45 N2 C34 C35 178.9(3)
O4 C34 C35 C36 3.3(6)
N2 C34 C35 C36 -176.9(3)
O4 C34 C35 C44 -175.4(4)
N2 C34 C35 C44 4.4(5)
C44 C35 C36 C37 -0.2(5)
C34 C35 C36 C37 -178.8(3)
C35 C36 C37 C38 -0.2(5)
C36 C37 C38 C39 1.2(5)
C36 C37 C38 S2 -177.6(3)
C49 S2 C38 C37 -10.2(3)
C49 S2 C38 C39 170.9(3)
C37 C38 C39 C44 -1.8(5)
S2 C38 C39 C44 177.1(2)
C37 C38 C39 C40 178.4(3)
S2 C38 C39 C40 -2.7(4)
C44 C39 C40 C41 0.3(5)
C38 C39 C40 C41 -179.9(3)
C39 C40 C41 C42 -1.8(6)
C40 C41 C42 C43 1.8(6)
C41 C42 C43 C44 -0.3(5)
C41 C42 C43 C33 -179.8(3)
O3 C33 C43 C42 1.8(5)
N2 C33 C43 C42 -178.0(3)
O3 C33 C43 C44 -177.8(3)
N2 C33 C43 C44 2.5(4)
C42 C43 C44 C39 -1.3(5)
C33 C43 C44 C39 178.3(3)
C42 C43 C44 C35 178.8(3)
C33 C43 C44 C35 -1.7(4)
C40 C39 C44 C43 1.2(4)
C38 C39 C44 C43 -178.5(3)
C40 C39 C44 C35 -178.8(3)
C38 C39 C44 C35 1.5(4)
C36 C35 C44 C43 179.5(3)
C34 C35 C44 C43 -1.8(5)
C36 C35 C44 C39 -0.5(5)
C34 C35 C44 C39 178.2(3)
C33 N2 C45 C46 -88.3(5)
C34 N2 C45 C46 89.2(5)
N2 C45 C46 C47 -177.5(6)
C45 C46 C47 C48 -96.0(16)
C38 S2 C49 C54 -88.4(3)
C38 S2 C49 C50 93.7(4)
C54 C49 C50 C51 0.9(7)
S2 C49 C50 C51 178.8(4)
C49 C50 C51 C52 -0.5(9)
C50 C51 C52 C53 -0.4(8)
C51 C52 C53 C54 1.0(7)
C51 C52 C53 C55 -178.9(4)
C50 C49 C54 C53 -0.3(6)
S2 C49 C54 C53 -178.3(3)
C52 C53 C54 C49 -0.6(5)
C55 C53 C54 C49 179.3(3)
C54 C53 C55 C56 -171.2(3)
C52 C53 C55 C56 8.7(6)
C54 C53 C55 C59 3.4(6)
C52 C53 C55 C59 -176.7(4)
C54 C53 C55 Fe2 -83.7(4)
C52 C53 C55 Fe2 96.2(4)
C64 Fe2 C55 C56 164.9(3)
C59 Fe2 C55 C56 -119.5(3)
C62 Fe2 C55 C56 51.1(6)
C61 Fe2 C55 C56 81.8(3)
C63 Fe2 C55 C56 -164.2(6)
C57 Fe2 C55 C56 -37.1(3)
C60 Fe2 C55 C56 124.2(3)
C58 Fe2 C55 C56 -81.0(3)
C64 Fe2 C55 C59 -75.6(3)
C62 Fe2 C55 C59 170.6(5)
C56 Fe2 C55 C59 119.5(3)
C61 Fe2 C55 C59 -158.7(3)
C63 Fe2 C55 C59 -44.7(7)
C57 Fe2 C55 C59 82.4(3)
C60 Fe2 C55 C59 -116.3(3)
C58 Fe2 C55 C59 38.5(3)
C64 Fe2 C55 C53 44.6(4)
C59 Fe2 C55 C53 120.2(4)
C62 Fe2 C55 C53 -69.2(6)
C56 Fe2 C55 C53 -120.3(4)
C61 Fe2 C55 C53 -38.5(4)
C63 Fe2 C55 C53 75.5(7)
C57 Fe2 C55 C53 -157.4(4)
C60 Fe2 C55 C53 3.9(4)
C58 Fe2 C55 C53 158.7(4)
C59 C55 C56 C57 1.1(5)
C53 C55 C56 C57 176.5(4)
Fe2 C55 C56 C57 59.6(3)
C59 C55 C56 Fe2 -58.6(3)
C53 C55 C56 Fe2 116.9(4)
C64 Fe2 C56 C57 -161.5(5)
C59 Fe2 C56 C57 -81.9(3)
C62 Fe2 C56 C57 81.2(4)
C61 Fe2 C56 C57 123.1(3)
C63 Fe2 C56 C57 46.6(7)
C55 Fe2 C56 C57 -119.7(4)
C60 Fe2 C56 C57 165.7(3)
C58 Fe2 C56 C57 -37.7(3)
C64 Fe2 C56 C55 -41.7(7)
C59 Fe2 C56 C55 37.9(2)
C62 Fe2 C56 C55 -159.1(3)
C61 Fe2 C56 C55 -117.1(3)
C63 Fe2 C56 C55 166.4(5)
C57 Fe2 C56 C55 119.7(4)
C60 Fe2 C56 C55 -74.6(3)
C58 Fe2 C56 C55 82.1(3)
C55 C56 C57 C58 -0.1(5)
Fe2 C56 C57 C58 59.3(3)
C55 C56 C57 Fe2 -59.4(3)
C64 Fe2 C57 C56 164.6(4)
C59 Fe2 C57 C56 82.0(3)
C62 Fe2 C57 C56 -118.2(3)
C61 Fe2 C57 C56 -76.3(4)
C63 Fe2 C57 C56 -160.7(3)
C55 Fe2 C57 C56 37.6(3)
C60 Fe2 C57 C56 -40.5(7)
C58 Fe2 C57 C56 119.6(4)
C64 Fe2 C57 C58 45.0(6)
C59 Fe2 C57 C58 -37.6(3)
C62 Fe2 C57 C58 122.2(3)
C56 Fe2 C57 C58 -119.6(4)
C61 Fe2 C57 C58 164.1(3)
C63 Fe2 C57 C58 79.7(3)
C55 Fe2 C57 C58 -81.9(3)
C60 Fe2 C57 C58 -160.0(5)
C56 C57 C58 C59 -0.9(6)
Fe2 C57 C58 C59 58.2(3)
C56 C57 C58 Fe2 -59.1(3)
C64 Fe2 C58 C57 -161.2(3)
C59 Fe2 C58 C57 119.9(4)
C62 Fe2 C58 C57 -78.2(4)
C56 Fe2 C58 C57 37.2(3)
C61 Fe2 C58 C57 -45.5(8)
C63 Fe2 C58 C57 -119.0(3)
C55 Fe2 C58 C57 81.3(3)
C60 Fe2 C58 C57 164.9(4)
C64 Fe2 C58 C59 78.9(4)
C62 Fe2 C58 C59 161.9(3)
C56 Fe2 C58 C59 -82.7(3)
C61 Fe2 C58 C59 -165.4(6)
C63 Fe2 C58 C59 121.1(3)
C55 Fe2 C58 C59 -38.6(3)
C57 Fe2 C58 C59 -119.9(4)
C60 Fe2 C58 C59 45.0(6)
C57 C58 C59 C55 1.5(5)
Fe2 C58 C59 C55 60.1(3)
C57 C58 C59 Fe2 -58.6(3)
C56 C55 C59 C58 -1.6(5)
C53 C55 C59 C58 -177.0(4)
Fe2 C55 C59 C58 -60.3(3)
C56 C55 C59 Fe2 58.7(3)
C53 C55 C59 Fe2 -116.7(4)
C64 Fe2 C59 C58 -119.0(3)
C62 Fe2 C59 C58 -50.8(8)
C56 Fe2 C59 C58 80.5(3)
C61 Fe2 C59 C58 168.6(5)
C63 Fe2 C59 C58 -78.3(4)
C55 Fe2 C59 C58 118.1(4)
C57 Fe2 C59 C58 37.3(3)
C60 Fe2 C59 C58 -160.5(3)
C64 Fe2 C59 C55 122.9(3)
C62 Fe2 C59 C55 -168.9(6)
C56 Fe2 C59 C55 -37.6(2)
C61 Fe2 C59 C55 50.6(6)
C63 Fe2 C59 C55 163.7(3)
C57 Fe2 C59 C55 -80.8(3)
C60 Fe2 C59 C55 81.5(3)
C58 Fe2 C59 C55 -118.1(4)
C59 Fe2 C60 C64 80.0(3)
C62 Fe2 C60 C64 -80.6(3)
C56 Fe2 C60 C64 164.1(3)
C61 Fe2 C60 C64 -118.3(4)
C63 Fe2 C60 C64 -37.2(3)
C55 Fe2 C60 C64 122.9(3)
C57 Fe2 C60 C64 -165.2(5)
C58 Fe2 C60 C64 47.6(6)
C64 Fe2 C60 C61 118.3(4)
C59 Fe2 C60 C61 -161.7(3)
C62 Fe2 C60 C61 37.7(3)
C56 Fe2 C60 C61 -77.6(3)
C63 Fe2 C60 C61 81.1(3)
C55 Fe2 C60 C61 -118.8(3)
C57 Fe2 C60 C61 -46.9(7)
C58 Fe2 C60 C61 166.0(4)
C64 C60 C61 C62 -0.5(5)
Fe2 C60 C61 C62 -59.8(4)
C64 C60 C61 Fe2 59.2(3)
C64 Fe2 C61 C62 80.7(4)
C59 Fe2 C61 C62 161.2(5)
C56 Fe2 C61 C62 -119.2(3)
C63 Fe2 C61 C62 37.0(3)
C55 Fe2 C61 C62 -162.2(3)
C57 Fe2 C61 C62 -77.8(4)
C60 Fe2 C61 C62 118.5(5)
C58 Fe2 C61 C62 -43.1(8)
C64 Fe2 C61 C60 -37.8(3)
C59 Fe2 C61 C60 42.7(6)
C62 Fe2 C61 C60 -118.5(5)
C56 Fe2 C61 C60 122.3(3)
C63 Fe2 C61 C60 -81.5(3)
C55 Fe2 C61 C60 79.3(3)
C57 Fe2 C61 C60 163.7(3)
C58 Fe2 C61 C60 -161.6(6)
C60 C61 C62 C63 0.4(6)
Fe2 C61 C62 C63 -59.5(4)
C60 C61 C62 Fe2 59.8(3)
C64 Fe2 C62 C63 38.1(4)
C59 Fe2 C62 C63 -36.6(9)
C56 Fe2 C62 C63 -160.2(3)
C61 Fe2 C62 C63 120.1(5)
C55 Fe2 C62 C63 162.6(4)
C57 Fe2 C62 C63 -117.7(4)
C60 Fe2 C62 C63 81.6(4)
C58 Fe2 C62 C63 -75.1(5)
C64 Fe2 C62 C61 -82.0(4)
C59 Fe2 C62 C61 -156.7(6)
C56 Fe2 C62 C61 79.7(4)
C63 Fe2 C62 C61 -120.1(5)
C55 Fe2 C62 C61 42.5(7)
C57 Fe2 C62 C61 122.2(4)
C60 Fe2 C62 C61 -38.5(3)
C58 Fe2 C62 C61 164.8(3)
C61 C62 C63 C64 -0.1(6)
Fe2 C62 C63 C64 -59.5(4)
C61 C62 C63 Fe2 59.4(4)
C64 Fe2 C63 C62 -118.5(5)
C59 Fe2 C63 C62 166.5(4)
C56 Fe2 C63 C62 47.8(8)
C61 Fe2 C63 C62 -37.0(4)
C55 Fe2 C63 C62 -159.8(5)
C57 Fe2 C63 C62 81.5(5)
C60 Fe2 C63 C62 -81.5(4)
C58 Fe2 C63 C62 124.0(4)
C59 Fe2 C63 C64 -75.1(4)
C62 Fe2 C63 C64 118.5(5)
C56 Fe2 C63 C64 166.3(5)
C61 Fe2 C63 C64 81.4(4)
C55 Fe2 C63 C64 -41.3(8)
C57 Fe2 C63 C64 -160.0(3)
C60 Fe2 C63 C64 37.0(3)
C58 Fe2 C63 C64 -117.6(3)
C61 C60 C64 C63 0.5(5)
Fe2 C60 C64 C63 59.7(4)
C61 C60 C64 Fe2 -59.2(3)
C62 C63 C64 C60 -0.3(6)
Fe2 C63 C64 C60 -60.0(3)
C62 C63 C64 Fe2 59.7(4)
C59 Fe2 C64 C60 -117.0(3)
C62 Fe2 C64 C60 82.2(3)
C56 Fe2 C64 C60 -43.7(7)
C61 Fe2 C64 C60 38.6(3)
C63 Fe2 C64 C60 120.0(5)
C55 Fe2 C64 C60 -75.3(3)
C57 Fe2 C64 C60 168.1(5)
C58 Fe2 C64 C60 -159.2(3)
C59 Fe2 C64 C63 123.0(3)
C62 Fe2 C64 C63 -37.8(4)
C56 Fe2 C64 C63 -163.8(5)
C61 Fe2 C64 C63 -81.5(4)
C55 Fe2 C64 C63 164.7(3)
C57 Fe2 C64 C63 48.1(6)
C60 Fe2 C64 C63 -120.0(5)
C58 Fe2 C64 C63 80.7(4)
